data_7200410
loop_
_publ_author_name
'Zhu, Yuan-Yuan'
'Jiang, Long'
'Li, Zhan-Ting'

_publ_section_title
;
 Intramolecular six-membered N--H&#x22EF;Br and N--H&#x22EF;I hydrogen
 bonding in aromatic amides in the absence of competing interactions
;
_journal_issue 2
_journal_name_full CrystEngComm
_journal_page_first 235
_journal_paper_doi 10.1039/b814859g
_journal_volume 11
_journal_year 2009
_chemical_formula_moiety 'C37 H35 Br N2 O2, C4 H8 O2'
_chemical_formula_sum 'C41 H43 Br N2 O4'
_chemical_formula_weight 707.68
_chemical_name_systematic
;
?
;
_space_group_IT_number 14
_symmetry_cell_setting monoclinic
_symmetry_space_group_name_Hall '-P 2ybc'
_symmetry_space_group_name_H-M 'P 1 21/c 1'
_atom_sites_solution_hydrogens geom
_atom_sites_solution_primary direct
_atom_sites_solution_secondary difmap
_audit_creation_method SHELXL-97
_cell_angle_alpha 90.00
_cell_angle_beta 92.568(2)
_cell_angle_gamma 90.00
_cell_formula_units_Z 4
_cell_length_a 11.8909(11)
_cell_length_b 10.2401(9)
_cell_length_c 28.515(3)
_cell_measurement_reflns_used 3686
_cell_measurement_temperature 293(2)
_cell_measurement_theta_max 47.454
_cell_measurement_theta_min 4.562
_cell_volume 3468.6(6)
_computing_cell_refinement 'Bruker SMART'
_computing_data_collection 'Bruker SMART'
_computing_data_reduction 'Bruker SHELXTL'
_computing_molecular_graphics 'Bruker SHELXTL'
_computing_publication_material 'Bruker SHELXTL'
_computing_structure_refinement 'SHELXL-97 (Sheldrick, 1997)'
_computing_structure_solution 'SHELXS-97 (Sheldrick, 1990)'
_diffrn_ambient_temperature 293(2)
_diffrn_measured_fraction_theta_full 0.997
_diffrn_measured_fraction_theta_max 0.997
_diffrn_measurement_device_type 'CCD area detector'
_diffrn_measurement_method 'phi and omega scans'
_diffrn_radiation_monochromator graphite
_diffrn_radiation_source 'fine-focus sealed tube'
_diffrn_radiation_type MoK\a
_diffrn_radiation_wavelength 0.71073
_diffrn_reflns_av_R_equivalents 0.0932
_diffrn_reflns_av_sigmaI/netI 0.1025
_diffrn_reflns_limit_h_max 15
_diffrn_reflns_limit_h_min -15
_diffrn_reflns_limit_k_max 13
_diffrn_reflns_limit_k_min -12
_diffrn_reflns_limit_l_max 24
_diffrn_reflns_limit_l_min -36
_diffrn_reflns_number 19939
_diffrn_reflns_theta_full 27.00
_diffrn_reflns_theta_max 27.00
_diffrn_reflns_theta_min 1.71
_exptl_absorpt_coefficient_mu 1.230
_exptl_absorpt_correction_T_max 0.6589
_exptl_absorpt_correction_T_min 0.6261
_exptl_absorpt_correction_type multi-scan
_exptl_absorpt_process_details SADABS
_exptl_crystal_colour colorless
_exptl_crystal_density_diffrn 1.355
_exptl_crystal_density_method 'not measured'
_exptl_crystal_description block
_exptl_crystal_F_000 1480
_exptl_crystal_size_max 0.42
_exptl_crystal_size_mid 0.41
_exptl_crystal_size_min 0.37
_refine_diff_density_max 0.788
_refine_diff_density_min -0.665
_refine_diff_density_rms 0.081
_refine_ls_extinction_coef 0.0037(5)
_refine_ls_extinction_expression Fc^*^=kFc[1+0.001xFc^2^\l^3^/sin(2\q)]^-1/4^
_refine_ls_extinction_method SHELXL
_refine_ls_goodness_of_fit_ref 0.896
_refine_ls_hydrogen_treatment constr
_refine_ls_matrix_type full
_refine_ls_number_parameters 436
_refine_ls_number_reflns 7539
_refine_ls_number_restraints 0
_refine_ls_restrained_S_all 0.896
_refine_ls_R_factor_all 0.0951
_refine_ls_R_factor_gt 0.0560
_refine_ls_shift/su_max 0.001
_refine_ls_shift/su_mean 0.000
_refine_ls_structure_factor_coef Fsqd
_refine_ls_weighting_details 'calc w=1/[\s^2^(Fo^2^)+(0.0651P)^2^+0.0000P] where P=(Fo^2^+2Fc^2^)/3'
_refine_ls_weighting_scheme calc
_refine_ls_wR_factor_gt 0.1295
_refine_ls_wR_factor_ref 0.1418
_reflns_number_gt 4374
_reflns_number_total 7539
_reflns_threshold_expression >2sigma(I)
_cod_data_source_file b814859g.txt
_cod_data_source_block cd27640
_cod_original_cell_volume 3468.6(5)
_cod_original_sg_symbol_H-M P21/c
_cod_database_code 7200410

loop_
_symmetry_equiv_pos_as_xyz
'x, y, z'
'-x, y+1/2, -z+1/2'
'-x, -y, -z'
'x, -y-1/2, z-1/2'

loop_
_atom_site_label
_atom_site_type_symbol
_atom_site_fract_x
_atom_site_fract_y
_atom_site_fract_z
_atom_site_U_iso_or_equiv
_atom_site_adp_type
_atom_site_occupancy
_atom_site_symmetry_multiplicity
_atom_site_calc_flag
_atom_site_refinement_flags
_atom_site_disorder_assembly
_atom_site_disorder_group
Br1 Br 0.44563(3) 0.87033(4) 0.607832(12) 0.05064(16) Uani 1 1 d . . .
O1 O 0.62320(17) 1.1413(2) 0.65555(7) 0.0338(5) Uani 1 1 d . . .
O2 O 0.6974(2) 1.0014(3) 0.82742(8) 0.0636(8) Uani 1 1 d . . .
O3 O 0.7826(3) 0.7218(4) 0.69922(15) 0.1212(14) Uani 1 1 d . . .
O4 O 0.6769(4) 0.5472(4) 0.69473(15) 0.144(2) Uani 1 1 d . . .
N1 N 0.7336(2) 0.9634(2) 0.64499(8) 0.0285(6) Uani 1 1 d . . .
H1A H 0.7325 0.8795 0.6454 0.034 Uiso 1 1 calc R . .
N2 N 0.5646(2) 0.8458(3) 0.81663(9) 0.0363(7) Uani 1 1 d . . .
H2A H 0.5265 0.7881 0.8311 0.044 Uiso 1 1 calc R . .
C1 C 0.6440(2) 1.0260(3) 0.66154(10) 0.0279(7) Uani 1 1 d . . .
C2 C 0.5723(2) 0.9411(3) 0.69123(10) 0.0285(7) Uani 1 1 d . . .
C3 C 0.4833(3) 0.8685(3) 0.67348(10) 0.0322(7) Uani 1 1 d . . .
C4 C 0.4201(3) 0.7923(3) 0.70241(11) 0.0394(8) Uani 1 1 d . . .
H4 H 0.3600 0.7433 0.6900 0.047 Uiso 1 1 calc R . .
C5 C 0.4471(3) 0.7898(3) 0.74933(11) 0.0390(8) Uani 1 1 d . . .
H5 H 0.4041 0.7396 0.7690 0.047 Uiso 1 1 calc R . .
C6 C 0.5371(3) 0.8605(3) 0.76839(11) 0.0323(7) Uani 1 1 d . . .
C7 C 0.5995(3) 0.9380(3) 0.73890(10) 0.0311(7) Uani 1 1 d . . .
H7 H 0.6593 0.9876 0.7512 0.037 Uiso 1 1 calc R . .
C8 C 0.6437(3) 0.9114(3) 0.84329(11) 0.0363(8) Uani 1 1 d . . .
C9 C 0.8343(2) 1.0270(3) 0.62613(10) 0.0274(7) Uani 1 1 d . . .
C10 C 0.8116(2) 1.0772(3) 0.57589(10) 0.0278(7) Uani 1 1 d . . .
C11 C 0.7049(3) 1.0999(3) 0.55663(11) 0.0387(8) Uani 1 1 d . . .
H11 H 0.6427 1.0818 0.5742 0.046 Uiso 1 1 calc R . .
C12 C 0.6892(3) 1.1488(4) 0.51211(12) 0.0489(10) Uani 1 1 d . . .
H12 H 0.6165 1.1636 0.4999 0.059 Uiso 1 1 calc R . .
C13 C 0.7798(3) 1.1762(4) 0.48512(11) 0.0461(9) Uani 1 1 d . . .
H13 H 0.7689 1.2114 0.4552 0.055 Uiso 1 1 calc R . .
C14 C 0.8863(3) 1.1506(4) 0.50326(12) 0.0496(10) Uani 1 1 d . . .
H14 H 0.9481 1.1669 0.4853 0.060 Uiso 1 1 calc R . .
C15 C 0.9024(3) 1.1008(3) 0.54796(12) 0.0414(9) Uani 1 1 d . . .
H15 H 0.9750 1.0827 0.5596 0.050 Uiso 1 1 calc R . .
C16 C 0.9249(3) 0.9193(3) 0.62488(10) 0.0314(7) Uani 1 1 d . . .
C17 C 0.8993(3) 0.8014(3) 0.60373(12) 0.0410(8) Uani 1 1 d . . .
H17 H 0.8280 0.7879 0.5898 0.049 Uiso 1 1 calc R . .
C18 C 0.9792(3) 0.7027(4) 0.60305(13) 0.0528(10) Uani 1 1 d . . .
H18 H 0.9602 0.6226 0.5896 0.063 Uiso 1 1 calc R . .
C19 C 1.0845(4) 0.7220(4) 0.62181(14) 0.0606(12) Uani 1 1 d . . .
H19 H 1.1372 0.6549 0.6217 0.073 Uiso 1 1 calc R . .
C20 C 1.1131(3) 0.8409(5) 0.64096(14) 0.0599(11) Uani 1 1 d . . .
H20 H 1.1859 0.8554 0.6530 0.072 Uiso 1 1 calc R . .
C21 C 1.0337(3) 0.9390(4) 0.64237(12) 0.0447(9) Uani 1 1 d . . .
H21 H 1.0538 1.0196 0.6553 0.054 Uiso 1 1 calc R . .
C22 C 0.8733(2) 1.1348(3) 0.66096(11) 0.0339(7) Uani 1 1 d . . .
C23 C 0.9129(3) 1.2540(4) 0.64715(13) 0.0488(9) Uani 1 1 d . . .
H23 H 0.9124 1.2749 0.6154 0.059 Uiso 1 1 calc R . .
C24 C 0.9538(4) 1.3437(4) 0.68028(17) 0.0656(12) Uani 1 1 d . . .
H24 H 0.9802 1.4242 0.6704 0.079 Uiso 1 1 calc R . .
C25 C 0.9558(4) 1.3156(5) 0.72669(17) 0.0727(13) Uani 1 1 d . . .
H25 H 0.9836 1.3761 0.7486 0.087 Uiso 1 1 calc R . .
C26 C 0.9160(4) 1.1959(5) 0.74139(14) 0.0676(12) Uani 1 1 d . . .
H26 H 0.9165 1.1758 0.7732 0.081 Uiso 1 1 calc R . .
C27 C 0.8751(3) 1.1059(4) 0.70817(12) 0.0467(9) Uani 1 1 d . . .
H27 H 0.8487 1.0254 0.7180 0.056 Uiso 1 1 calc R . .
C28 C 0.6675(3) 0.8679(3) 0.89361(11) 0.0336(7) Uani 1 1 d . . .
C29 C 0.6016(3) 0.7490(4) 0.90946(12) 0.0499(9) Uani 1 1 d . . .
H29A H 0.6163 0.6755 0.8892 0.060 Uiso 1 1 calc R . .
H29B H 0.5216 0.7677 0.9068 0.060 Uiso 1 1 calc R . .
C30 C 0.6353(3) 0.7134(4) 0.96059(12) 0.0537(10) Uani 1 1 d . . .
H30 H 0.5926 0.6370 0.9704 0.064 Uiso 1 1 calc R . .
C31 C 0.6103(4) 0.8300(4) 0.99145(13) 0.0617(11) Uani 1 1 d . . .
H31A H 0.5304 0.8495 0.9889 0.074 Uiso 1 1 calc R . .
H31B H 0.6300 0.8090 1.0240 0.074 Uiso 1 1 calc R . .
C32 C 0.6763(3) 0.9475(4) 0.97685(12) 0.0528(10) Uani 1 1 d . . .
H32 H 0.6599 1.0214 0.9973 0.063 Uiso 1 1 calc R . .
C33 C 0.8012(3) 0.9180(4) 0.98049(14) 0.0621(11) Uani 1 1 d . . .
H33A H 0.8433 0.9936 0.9707 0.075 Uiso 1 1 calc R . .
H33B H 0.8240 0.8983 1.0128 0.075 Uiso 1 1 calc R . .
C34 C 0.8261(3) 0.8029(4) 0.94960(14) 0.0601(11) Uani 1 1 d . . .
H34 H 0.9068 0.7832 0.9525 0.072 Uiso 1 1 calc R . .
C35 C 0.7943(3) 0.8360(4) 0.89905(13) 0.0515(10) Uani 1 1 d . . .
H35A H 0.8115 0.7626 0.8791 0.062 Uiso 1 1 calc R . .
H35B H 0.8378 0.9105 0.8893 0.062 Uiso 1 1 calc R . .
C36 C 0.6435(3) 0.9828(3) 0.92597(12) 0.0453(9) Uani 1 1 d . . .
H36A H 0.6860 1.0586 0.9166 0.054 Uiso 1 1 calc R . .
H36B H 0.5640 1.0046 0.9233 0.054 Uiso 1 1 calc R . .
C37 C 0.7602(4) 0.6843(4) 0.96381(15) 0.0685(13) Uani 1 1 d . . .
H37A H 0.7827 0.6597 0.9957 0.082 Uiso 1 1 calc R . .
H37B H 0.7765 0.6116 0.9434 0.082 Uiso 1 1 calc R . .
C38 C 0.7352(5) 0.6306(5) 0.71975(19) 0.0830(16) Uani 1 1 d . . .
C39 C 0.7572(5) 0.5982(5) 0.76715(19) 0.1057(19) Uani 1 1 d . . .
H39A H 0.7962 0.6691 0.7828 0.159 Uiso 1 1 calc R . .
H39B H 0.8031 0.5210 0.7692 0.159 Uiso 1 1 calc R . .
H39C H 0.6875 0.5823 0.7819 0.159 Uiso 1 1 calc R . .
C40 C 0.6524(7) 0.5966(9) 0.6464(2) 0.161(3) Uani 1 1 d . . .
H40A H 0.6961 0.6739 0.6397 0.193 Uiso 1 1 calc R . .
H40B H 0.5729 0.6146 0.6405 0.193 Uiso 1 1 calc R . .
C41 C 0.6904(4) 0.4793(6) 0.6193(2) 0.108(2) Uani 1 1 d . . .
H41A H 0.7711 0.4781 0.6192 0.161 Uiso 1 1 calc R . .
H41B H 0.6600 0.4839 0.5876 0.161 Uiso 1 1 calc R . .
H41C H 0.6643 0.4010 0.6339 0.161 Uiso 1 1 calc R . .

loop_
_atom_site_aniso_label
_atom_site_aniso_U_11
_atom_site_aniso_U_22
_atom_site_aniso_U_33
_atom_site_aniso_U_23
_atom_site_aniso_U_13
_atom_site_aniso_U_12
Br1 0.0558(3) 0.0631(3) 0.0318(2) 0.00478(18) -0.01222(16) -0.0127(2)
O1 0.0357(12) 0.0327(13) 0.0335(12) 0.0036(10) 0.0083(10) 0.0068(10)
O2 0.086(2) 0.0620(17) 0.0416(15) 0.0159(13) -0.0151(14) -0.0393(16)
O3 0.119(3) 0.106(3) 0.138(4) 0.022(3) 0.002(3) -0.004(3)
O4 0.212(5) 0.114(3) 0.102(3) 0.021(3) -0.043(3) -0.103(4)
N1 0.0303(14) 0.0256(13) 0.0300(14) 0.0008(11) 0.0049(11) 0.0008(11)
N2 0.0410(16) 0.0425(17) 0.0255(14) 0.0060(12) 0.0028(12) -0.0090(13)
C1 0.0281(17) 0.0359(19) 0.0194(15) -0.0031(13) -0.0016(12) 0.0002(14)
C2 0.0273(16) 0.0296(17) 0.0286(16) 0.0016(13) 0.0028(13) 0.0042(14)
C3 0.0366(18) 0.0367(18) 0.0229(15) 0.0004(14) -0.0041(13) -0.0004(15)
C4 0.0365(19) 0.045(2) 0.0367(19) 0.0020(16) -0.0034(15) -0.0115(16)
C5 0.039(2) 0.042(2) 0.0366(19) 0.0054(16) 0.0021(15) -0.0096(16)
C6 0.0332(17) 0.0354(18) 0.0284(16) 0.0005(14) 0.0025(13) 0.0016(15)
C7 0.0297(17) 0.0351(18) 0.0285(17) 0.0020(14) 0.0026(13) -0.0027(14)
C8 0.042(2) 0.0344(19) 0.0327(18) 0.0035(15) 0.0009(15) -0.0066(16)
C9 0.0216(15) 0.0338(18) 0.0267(16) 0.0016(13) 0.0007(12) 0.0014(13)
C10 0.0311(17) 0.0262(16) 0.0259(16) -0.0008(13) 0.0002(13) 0.0000(13)
C11 0.0325(18) 0.056(2) 0.0274(17) 0.0017(16) 0.0041(14) 0.0073(16)
C12 0.042(2) 0.074(3) 0.0305(18) 0.0051(18) -0.0036(16) 0.0186(19)
C13 0.057(2) 0.057(2) 0.0245(17) 0.0110(16) -0.0029(17) 0.0014(19)
C14 0.046(2) 0.066(3) 0.037(2) 0.0112(18) 0.0079(17) -0.0105(19)
C15 0.0310(18) 0.054(2) 0.0393(19) 0.0087(17) 0.0011(15) -0.0052(16)
C16 0.0310(17) 0.0388(19) 0.0245(15) 0.0058(14) 0.0030(13) 0.0069(15)
C17 0.040(2) 0.043(2) 0.040(2) 0.0006(17) 0.0069(16) 0.0064(17)
C18 0.062(3) 0.044(2) 0.054(2) -0.0001(18) 0.018(2) 0.016(2)
C19 0.059(3) 0.066(3) 0.058(3) 0.018(2) 0.015(2) 0.041(2)
C20 0.036(2) 0.086(3) 0.057(3) 0.008(2) -0.0003(18) 0.021(2)
C21 0.033(2) 0.058(2) 0.043(2) 0.0010(18) -0.0018(16) 0.0078(18)
C22 0.0247(16) 0.041(2) 0.0353(18) -0.0076(15) -0.0014(13) 0.0043(15)
C23 0.053(2) 0.045(2) 0.048(2) -0.0066(19) 0.0029(18) -0.0058(19)
C24 0.067(3) 0.053(3) 0.077(3) -0.017(2) 0.001(2) -0.019(2)
C25 0.065(3) 0.079(3) 0.073(3) -0.040(3) -0.012(2) -0.007(3)
C26 0.067(3) 0.098(4) 0.037(2) -0.018(2) -0.010(2) 0.006(3)
C27 0.043(2) 0.061(2) 0.036(2) -0.0053(18) -0.0035(16) 0.0021(18)
C28 0.0344(18) 0.0346(18) 0.0315(17) 0.0041(15) -0.0007(14) -0.0015(15)
C29 0.061(2) 0.049(2) 0.039(2) 0.0078(18) -0.0066(18) -0.0092(19)
C30 0.067(3) 0.053(3) 0.040(2) 0.0117(19) -0.0063(19) -0.011(2)
C31 0.064(3) 0.081(3) 0.040(2) 0.008(2) 0.007(2) -0.001(2)
C32 0.066(3) 0.053(2) 0.039(2) -0.0056(19) -0.0006(19) 0.003(2)
C33 0.060(3) 0.074(3) 0.050(2) 0.009(2) -0.020(2) -0.007(2)
C34 0.041(2) 0.072(3) 0.066(3) 0.011(2) -0.010(2) 0.015(2)
C35 0.046(2) 0.056(2) 0.054(2) 0.0049(19) 0.0066(18) 0.0079(19)
C36 0.046(2) 0.045(2) 0.044(2) -0.0015(17) -0.0040(17) 0.0014(17)
C37 0.092(3) 0.055(3) 0.057(3) 0.017(2) -0.013(2) 0.020(3)
C38 0.110(4) 0.057(3) 0.083(4) 0.020(3) 0.013(3) 0.017(3)
C39 0.130(5) 0.104(4) 0.082(4) 0.021(3) -0.005(4) 0.016(4)
C40 0.162(7) 0.251(10) 0.067(4) -0.057(5) -0.028(4) 0.053(7)
C41 0.061(3) 0.155(6) 0.106(4) 0.067(4) -0.003(3) 0.004(3)

loop_
_atom_type_symbol
_atom_type_description
_atom_type_scat_dispersion_real
_atom_type_scat_dispersion_imag
_atom_type_scat_source
C C 0.0033 0.0016 'International Tables Vol C Tables 4.2.6.8 and 6.1.1.4'
H H 0.0000 0.0000 'International Tables Vol C Tables 4.2.6.8 and 6.1.1.4'
N N 0.0061 0.0033 'International Tables Vol C Tables 4.2.6.8 and 6.1.1.4'
O O 0.0106 0.0060 'International Tables Vol C Tables 4.2.6.8 and 6.1.1.4'
Br Br -0.2901 2.4595 'International Tables Vol C Tables 4.2.6.8 and 6.1.1.4'

loop_
_geom_angle_atom_site_label_1
_geom_angle_atom_site_label_2
_geom_angle_atom_site_label_3
_geom_angle
_geom_angle_site_symmetry_1
_geom_angle_site_symmetry_3
_geom_angle_publ_flag
C38 O4 C40 111.5(5) . . ?
C1 N1 C9 125.6(2) . . ?
C1 N1 H1A 117.2 . . ?
C9 N1 H1A 117.2 . . ?
C8 N2 C6 128.1(3) . . ?
C8 N2 H2A 115.9 . . ?
C6 N2 H2A 115.9 . . ?
O1 C1 N1 124.8(3) . . ?
O1 C1 C2 121.6(3) . . ?
N1 C1 C2 113.5(3) . . ?
C3 C2 C7 119.5(3) . . ?
C3 C2 C1 123.5(3) . . ?
C7 C2 C1 116.9(3) . . ?
C2 C3 C4 121.1(3) . . ?
C2 C3 Br1 120.0(2) . . ?
C4 C3 Br1 118.8(2) . . ?
C5 C4 C3 119.1(3) . . ?
C5 C4 H4 120.5 . . ?
C3 C4 H4 120.5 . . ?
C4 C5 C6 121.3(3) . . ?
C4 C5 H5 119.3 . . ?
C6 C5 H5 119.3 . . ?
C5 C6 C7 119.0(3) . . ?
C5 C6 N2 118.0(3) . . ?
C7 C6 N2 123.0(3) . . ?
C2 C7 C6 119.9(3) . . ?
C2 C7 H7 120.1 . . ?
C6 C7 H7 120.1 . . ?
O2 C8 N2 121.7(3) . . ?
O2 C8 C28 119.7(3) . . ?
N2 C8 C28 118.6(3) . . ?
N1 C9 C10 112.0(2) . . ?
N1 C9 C22 107.7(2) . . ?
C10 C9 C22 113.4(2) . . ?
N1 C9 C16 105.6(2) . . ?
C10 C9 C16 108.1(2) . . ?
C22 C9 C16 109.7(2) . . ?
C11 C10 C15 117.8(3) . . ?
C11 C10 C9 123.2(3) . . ?
C15 C10 C9 119.0(3) . . ?
C12 C11 C10 121.0(3) . . ?
C12 C11 H11 119.5 . . ?
C10 C11 H11 119.5 . . ?
C11 C12 C13 120.9(3) . . ?
C11 C12 H12 119.5 . . ?
C13 C12 H12 119.5 . . ?
C14 C13 C12 118.8(3) . . ?
C14 C13 H13 120.6 . . ?
C12 C13 H13 120.6 . . ?
C13 C14 C15 120.5(3) . . ?
C13 C14 H14 119.8 . . ?
C15 C14 H14 119.8 . . ?
C14 C15 C10 121.0(3) . . ?
C14 C15 H15 119.5 . . ?
C10 C15 H15 119.5 . . ?
C17 C16 C21 118.1(3) . . ?
C17 C16 C9 119.7(3) . . ?
C21 C16 C9 122.0(3) . . ?
C16 C17 C18 120.4(4) . . ?
C16 C17 H17 119.8 . . ?
C18 C17 H17 119.8 . . ?
C19 C18 C17 120.7(4) . . ?
C19 C18 H18 119.7 . . ?
C17 C18 H18 119.7 . . ?
C18 C19 C20 119.6(4) . . ?
C18 C19 H19 120.2 . . ?
C20 C19 H19 120.2 . . ?
C19 C20 C21 120.1(4) . . ?
C19 C20 H20 120.0 . . ?
C21 C20 H20 120.0 . . ?
C16 C21 C20 120.9(4) . . ?
C16 C21 H21 119.5 . . ?
C20 C21 H21 119.5 . . ?
C23 C22 C27 118.7(3) . . ?
C23 C22 C9 123.3(3) . . ?
C27 C22 C9 117.8(3) . . ?
C22 C23 C24 120.5(4) . . ?
C22 C23 H23 119.8 . . ?
C24 C23 H23 119.8 . . ?
C25 C24 C23 120.9(4) . . ?
C25 C24 H24 119.5 . . ?
C23 C24 H24 119.5 . . ?
C24 C25 C26 119.5(4) . . ?
C24 C25 H25 120.2 . . ?
C26 C25 H25 120.2 . . ?
C25 C26 C27 119.5(4) . . ?
C25 C26 H26 120.2 . . ?
C27 C26 H26 120.2 . . ?
C22 C27 C26 120.8(4) . . ?
C22 C27 H27 119.6 . . ?
C26 C27 H27 119.6 . . ?
C8 C28 C29 116.0(3) . . ?
C8 C28 C36 108.2(3) . . ?
C29 C28 C36 108.8(3) . . ?
C8 C28 C35 107.3(3) . . ?
C29 C28 C35 108.3(3) . . ?
C36 C28 C35 108.1(3) . . ?
C28 C29 C30 110.7(3) . . ?
C28 C29 H29A 109.5 . . ?
C30 C29 H29A 109.5 . . ?
C28 C29 H29B 109.5 . . ?
C30 C29 H29B 109.5 . . ?
H29A C29 H29B 108.1 . . ?
C37 C30 C31 109.6(3) . . ?
C37 C30 C29 108.5(3) . . ?
C31 C30 C29 108.3(3) . . ?
C37 C30 H30 110.1 . . ?
C31 C30 H30 110.1 . . ?
C29 C30 H30 110.1 . . ?
C32 C31 C30 110.5(3) . . ?
C32 C31 H31A 109.6 . . ?
C30 C31 H31A 109.6 . . ?
C32 C31 H31B 109.6 . . ?
C30 C31 H31B 109.6 . . ?
H31A C31 H31B 108.1 . . ?
C31 C32 C33 110.0(3) . . ?
C31 C32 C36 109.7(3) . . ?
C33 C32 C36 108.7(3) . . ?
C31 C32 H32 109.5 . . ?
C33 C32 H32 109.5 . . ?
C36 C32 H32 109.5 . . ?
C34 C33 C32 109.5(3) . . ?
C34 C33 H33A 109.8 . . ?
C32 C33 H33A 109.8 . . ?
C34 C33 H33B 109.8 . . ?
C32 C33 H33B 109.8 . . ?
H33A C33 H33B 108.2 . . ?
C33 C34 C37 110.7(4) . . ?
C33 C34 C35 109.5(3) . . ?
C37 C34 C35 109.0(4) . . ?
C33 C34 H34 109.2 . . ?
C37 C34 H34 109.2 . . ?
C35 C34 H34 109.2 . . ?
C34 C35 C28 110.2(3) . . ?
C34 C35 H35A 109.6 . . ?
C28 C35 H35A 109.6 . . ?
C34 C35 H35B 109.6 . . ?
C28 C35 H35B 109.6 . . ?
H35A C35 H35B 108.1 . . ?
C32 C36 C28 110.1(3) . . ?
C32 C36 H36A 109.6 . . ?
C28 C36 H36A 109.6 . . ?
C32 C36 H36B 109.6 . . ?
C28 C36 H36B 109.6 . . ?
H36A C36 H36B 108.2 . . ?
C34 C37 C30 110.2(3) . . ?
C34 C37 H37A 109.6 . . ?
C30 C37 H37A 109.6 . . ?
C34 C37 H37B 109.6 . . ?
C30 C37 H37B 109.6 . . ?
H37A C37 H37B 108.1 . . ?
O3 C38 O4 118.5(5) . . ?
O3 C38 C39 123.9(6) . . ?
O4 C38 C39 116.6(5) . . ?
C38 C39 H39A 109.5 . . ?
C38 C39 H39B 109.5 . . ?
H39A C39 H39B 109.5 . . ?
C38 C39 H39C 109.5 . . ?
H39A C39 H39C 109.5 . . ?
H39B C39 H39C 109.5 . . ?
O4 C40 C41 98.8(6) . . ?
O4 C40 H40A 112.0 . . ?
C41 C40 H40A 112.0 . . ?
O4 C40 H40B 112.0 . . ?
C41 C40 H40B 112.0 . . ?
H40A C40 H40B 109.7 . . ?
C40 C41 H41A 109.5 . . ?
C40 C41 H41B 109.5 . . ?
H41A C41 H41B 109.5 . . ?
C40 C41 H41C 109.5 . . ?
H41A C41 H41C 109.5 . . ?
H41B C41 H41C 109.5 . . ?

loop_
_geom_bond_atom_site_label_1
_geom_bond_atom_site_label_2
_geom_bond_distance
_geom_bond_site_symmetry_2
_geom_bond_publ_flag
Br1 C3 1.905(3) . ?
O1 C1 1.217(3) . ?
O2 C8 1.219(4) . ?
O3 C38 1.250(5) . ?
O4 C38 1.294(6) . ?
O4 C40 1.485(7) . ?
N1 C1 1.347(4) . ?
N1 C9 1.484(4) . ?
N1 H1A 0.8600 . ?
N2 C8 1.361(4) . ?
N2 C6 1.408(4) . ?
N2 H2A 0.8600 . ?
C1 C2 1.504(4) . ?
C2 C3 1.372(4) . ?
C2 C7 1.383(4) . ?
C3 C4 1.382(4) . ?
C4 C5 1.362(4) . ?
C4 H4 0.9300 . ?
C5 C6 1.383(4) . ?
C5 H5 0.9300 . ?
C6 C7 1.394(4) . ?
C7 H7 0.9300 . ?
C8 C28 1.517(4) . ?
C9 C10 1.534(4) . ?
C9 C22 1.542(4) . ?
C9 C16 1.544(4) . ?
C10 C11 1.380(4) . ?
C10 C15 1.391(4) . ?
C11 C12 1.369(4) . ?
C11 H11 0.9300 . ?
C12 C13 1.381(5) . ?
C12 H12 0.9300 . ?
C13 C14 1.371(5) . ?
C13 H13 0.9300 . ?
C14 C15 1.378(5) . ?
C14 H14 0.9300 . ?
C15 H15 0.9300 . ?
C16 C17 1.377(5) . ?
C16 C21 1.381(4) . ?
C17 C18 1.388(5) . ?
C17 H17 0.9300 . ?
C18 C19 1.354(6) . ?
C18 H18 0.9300 . ?
C19 C20 1.371(6) . ?
C19 H19 0.9300 . ?
C20 C21 1.381(5) . ?
C20 H20 0.9300 . ?
C21 H21 0.9300 . ?
C22 C23 1.372(5) . ?
C22 C27 1.378(5) . ?
C23 C24 1.389(5) . ?
C23 H23 0.9300 . ?
C24 C25 1.353(6) . ?
C24 H24 0.9300 . ?
C25 C26 1.385(6) . ?
C25 H25 0.9300 . ?
C26 C27 1.393(5) . ?
C26 H26 0.9300 . ?
C27 H27 0.9300 . ?
C28 C29 1.527(4) . ?
C28 C36 1.530(4) . ?
C28 C35 1.544(5) . ?
C29 C30 1.538(5) . ?
C29 H29A 0.9700 . ?
C29 H29B 0.9700 . ?
C30 C37 1.514(6) . ?
C30 C31 1.520(5) . ?
C30 H30 0.9800 . ?
C31 C32 1.506(5) . ?
C31 H31A 0.9700 . ?
C31 H31B 0.9700 . ?
C32 C33 1.515(5) . ?
C32 C36 1.529(5) . ?
C32 H32 0.9800 . ?
C33 C34 1.509(6) . ?
C33 H33A 0.9700 . ?
C33 H33B 0.9700 . ?
C34 C37 1.511(6) . ?
C34 C35 1.512(5) . ?
C34 H34 0.9800 . ?
C35 H35A 0.9700 . ?
C35 H35B 0.9700 . ?
C36 H36A 0.9700 . ?
C36 H36B 0.9700 . ?
C37 H37A 0.9700 . ?
C37 H37B 0.9700 . ?
C38 C39 1.405(7) . ?
C39 H39A 0.9600 . ?
C39 H39B 0.9600 . ?
C39 H39C 0.9600 . ?
C40 C41 1.508(8) . ?
C40 H40A 0.9700 . ?
C40 H40B 0.9700 . ?
C41 H41A 0.9600 . ?
C41 H41B 0.9600 . ?
C41 H41C 0.9600 . ?

loop_
_geom_hbond_atom_site_label_D
_geom_hbond_atom_site_label_H
_geom_hbond_atom_site_label_A
_geom_hbond_distance_DH
_geom_hbond_distance_HA
_geom_hbond_distance_DA
_geom_hbond_angle_DHA
_geom_hbond_site_symmetry_A
N1 H1A O3 0.86 2.29 2.962(5) 135.3 .
N2 H2A O1 0.86 2.37 3.187(3) 157.8 2_646

loop_
_geom_torsion_atom_site_label_1
_geom_torsion_atom_site_label_2
_geom_torsion_atom_site_label_3
_geom_torsion_atom_site_label_4
_geom_torsion
_geom_torsion_site_symmetry_1
_geom_torsion_site_symmetry_2
_geom_torsion_site_symmetry_3
_geom_torsion_site_symmetry_4
_geom_torsion_publ_flag
C9 N1 C1 O1 14.2(5) . . . . ?
C9 N1 C1 C2 -162.5(3) . . . . ?
O1 C1 C2 C3 93.0(4) . . . . ?
N1 C1 C2 C3 -90.2(4) . . . . ?
O1 C1 C2 C7 -87.0(4) . . . . ?
N1 C1 C2 C7 89.9(3) . . . . ?
C7 C2 C3 C4 0.0(5) . . . . ?
C1 C2 C3 C4 -179.9(3) . . . . ?
C7 C2 C3 Br1 -179.4(2) . . . . ?
C1 C2 C3 Br1 0.7(4) . . . . ?
C2 C3 C4 C5 0.1(5) . . . . ?
Br1 C3 C4 C5 179.6(3) . . . . ?
C3 C4 C5 C6 -0.9(5) . . . . ?
C4 C5 C6 C7 1.5(5) . . . . ?
C4 C5 C6 N2 -175.6(3) . . . . ?
C8 N2 C6 C5 -175.1(3) . . . . ?
C8 N2 C6 C7 8.0(5) . . . . ?
C3 C2 C7 C6 0.6(4) . . . . ?
C1 C2 C7 C6 -179.5(3) . . . . ?
C5 C6 C7 C2 -1.3(4) . . . . ?
N2 C6 C7 C2 175.6(3) . . . . ?
C6 N2 C8 O2 5.1(5) . . . . ?
C6 N2 C8 C28 -173.1(3) . . . . ?
C1 N1 C9 C10 -77.8(3) . . . . ?
C1 N1 C9 C22 47.5(4) . . . . ?
C1 N1 C9 C16 164.7(3) . . . . ?
N1 C9 C10 C11 19.9(4) . . . . ?
C22 C9 C10 C11 -102.2(3) . . . . ?
C16 C9 C10 C11 135.9(3) . . . . ?
N1 C9 C10 C15 -159.8(3) . . . . ?
C22 C9 C10 C15 78.0(3) . . . . ?
C16 C9 C10 C15 -43.8(4) . . . . ?
C15 C10 C11 C12 -2.4(5) . . . . ?
C9 C10 C11 C12 177.9(3) . . . . ?
C10 C11 C12 C13 0.2(6) . . . . ?
C11 C12 C13 C14 1.7(6) . . . . ?
C12 C13 C14 C15 -1.3(6) . . . . ?
C13 C14 C15 C10 -0.9(6) . . . . ?
C11 C10 C15 C14 2.8(5) . . . . ?
C9 C10 C15 C14 -177.5(3) . . . . ?
N1 C9 C16 C17 51.1(3) . . . . ?
C10 C9 C16 C17 -69.0(3) . . . . ?
C22 C9 C16 C17 166.9(3) . . . . ?
N1 C9 C16 C21 -132.2(3) . . . . ?
C10 C9 C16 C21 107.8(3) . . . . ?
C22 C9 C16 C21 -16.3(4) . . . . ?
C21 C16 C17 C18 4.3(5) . . . . ?
C9 C16 C17 C18 -178.9(3) . . . . ?
C16 C17 C18 C19 -2.1(5) . . . . ?
C17 C18 C19 C20 -1.1(6) . . . . ?
C18 C19 C20 C21 2.0(6) . . . . ?
C17 C16 C21 C20 -3.4(5) . . . . ?
C9 C16 C21 C20 179.8(3) . . . . ?
C19 C20 C21 C16 0.3(6) . . . . ?
N1 C9 C22 C23 -141.1(3) . . . . ?
C10 C9 C22 C23 -16.6(4) . . . . ?
C16 C9 C22 C23 104.4(3) . . . . ?
N1 C9 C22 C27 43.3(4) . . . . ?
C10 C9 C22 C27 167.8(3) . . . . ?
C16 C9 C22 C27 -71.2(3) . . . . ?
C27 C22 C23 C24 -0.1(5) . . . . ?
C9 C22 C23 C24 -175.7(3) . . . . ?
C22 C23 C24 C25 0.2(6) . . . . ?
C23 C24 C25 C26 -0.3(7) . . . . ?
C24 C25 C26 C27 0.4(7) . . . . ?
C23 C22 C27 C26 0.2(5) . . . . ?
C9 C22 C27 C26 176.0(3) . . . . ?
C25 C26 C27 C22 -0.3(6) . . . . ?
O2 C8 C28 C29 -176.2(3) . . . . ?
N2 C8 C28 C29 2.0(4) . . . . ?
O2 C8 C28 C36 61.2(4) . . . . ?
N2 C8 C28 C36 -120.5(3) . . . . ?
O2 C8 C28 C35 -55.1(4) . . . . ?
N2 C8 C28 C35 123.1(3) . . . . ?
C8 C28 C29 C30 178.7(3) . . . . ?
C36 C28 C29 C30 -59.0(4) . . . . ?
C35 C28 C29 C30 58.2(4) . . . . ?
C28 C29 C30 C37 -59.3(4) . . . . ?
C28 C29 C30 C31 59.6(4) . . . . ?
C37 C30 C31 C32 58.2(4) . . . . ?
C29 C30 C31 C32 -60.0(4) . . . . ?
C30 C31 C32 C33 -59.0(4) . . . . ?
C30 C31 C32 C36 60.5(4) . . . . ?
C31 C32 C33 C34 58.8(4) . . . . ?
C36 C32 C33 C34 -61.4(4) . . . . ?
C32 C33 C34 C37 -58.7(4) . . . . ?
C32 C33 C34 C35 61.4(4) . . . . ?
C33 C34 C35 C28 -60.3(4) . . . . ?
C37 C34 C35 C28 60.9(4) . . . . ?
C8 C28 C35 C34 175.1(3) . . . . ?
C29 C28 C35 C34 -59.0(4) . . . . ?
C36 C28 C35 C34 58.7(4) . . . . ?
C31 C32 C36 C28 -59.3(4) . . . . ?
C33 C32 C36 C28 61.0(4) . . . . ?
C8 C28 C36 C32 -174.9(3) . . . . ?
C29 C28 C36 C32 58.3(4) . . . . ?
C35 C28 C36 C32 -59.1(4) . . . . ?
C33 C34 C37 C30 58.5(4) . . . . ?
C35 C34 C37 C30 -62.0(4) . . . . ?
C31 C30 C37 C34 -57.5(4) . . . . ?
C29 C30 C37 C34 60.5(4) . . . . ?
C40 O4 C38 O3 -15.2(8) . . . . ?
C40 O4 C38 C39 176.0(5) . . . . ?
C38 O4 C40 C41 129.6(6) . . . . ?
